data_4123619
loop_
_publ_author_name
'Ohashi, Masato'
'Shirataki, Hiroshi'
'Kikushima, Kotaro'
'Ogoshi, Sensuke'

_publ_section_title
;
 Nickel-Catalyzed Formation of Fluorine-Containing Ketones via the
 Selective Cross-Trimerization Reaction of Tetrafluoroethylene, Ethylene,
 and Aldehydes.
;
_journal_issue 20
_journal_name_full 'Journal of the American Chemical Society'
_journal_page_first 6496
_journal_page_last 6499
_journal_paper_doi 10.1021/jacs.5b03587
_journal_volume 137
_journal_year 2015
_chemical_absolute_configuration ad
_chemical_formula_moiety 'C66 H80 F16 N4 Ni2'
_chemical_formula_sum 'C66 H80 F16 N4 Ni2'
_chemical_formula_weight 1350.76
_chemical_name_systematic
;
 ?
;
_space_group_crystal_system monoclinic
_space_group_IT_number 4
_space_group_name_Hall 'P 2yb'
_space_group_name_H-M_alt 'P 1 21 1'
_symmetry_space_group_name_Hall 'P 2yb'
_symmetry_space_group_name_H-M 'P 1 21 1'
_atom_sites_solution_hydrogens geom
_audit_creation_method SHELXL-2013
_cell_angle_alpha 90
_cell_angle_beta 100.001(2)
_cell_angle_gamma 90
_cell_formula_units_Z 2
_cell_length_a 10.3010(5)
_cell_length_b 19.2677(8)
_cell_length_c 16.8297(7)
_cell_measurement_reflns_used 19083
_cell_measurement_temperature 123(2)
_cell_measurement_theta_max 27.42
_cell_measurement_theta_min 3.02
_cell_volume 3289.5(3)
_computing_structure_refinement 'SHELXL-2013 (Sheldrick, 2013)'
_diffrn_ambient_temperature 123(2)
_diffrn_detector_area_resol_mean 10.000
_diffrn_measured_fraction_theta_full 0.998
_diffrn_measured_fraction_theta_max 0.997
_diffrn_measurement_device_type 'Rigaku R-AXIS RAPID'
_diffrn_measurement_method \w
_diffrn_radiation_type MoK\a
_diffrn_radiation_wavelength 0.71075
_diffrn_reflns_av_R_equivalents 0.0933
_diffrn_reflns_av_unetI/netI 0.1463
_diffrn_reflns_laue_measured_fraction_full 0.998
_diffrn_reflns_laue_measured_fraction_max 0.997
_diffrn_reflns_limit_h_max 13
_diffrn_reflns_limit_h_min -13
_diffrn_reflns_limit_k_max 24
_diffrn_reflns_limit_k_min -24
_diffrn_reflns_limit_l_max 21
_diffrn_reflns_limit_l_min -20
_diffrn_reflns_number 32381
_diffrn_reflns_point_group_measured_fraction_full 0.995
_diffrn_reflns_point_group_measured_fraction_max 0.989
_diffrn_reflns_theta_full 25.242
_diffrn_reflns_theta_max 27.483
_diffrn_reflns_theta_min 3.026
_exptl_absorpt_coefficient_mu 0.660
_exptl_absorpt_correction_T_max 0.886
_exptl_absorpt_correction_T_min 0.627
_exptl_absorpt_correction_type multi-scan
_exptl_absorpt_process_details 'ABSCOR (Rigaku, 1995)'
_exptl_crystal_colour purple
_exptl_crystal_density_diffrn 1.364
_exptl_crystal_description platelet
_exptl_crystal_F_000 1408
_exptl_crystal_size_max 0.407
_exptl_crystal_size_mid 0.359
_exptl_crystal_size_min 0.184
_refine_diff_density_max 0.570
_refine_diff_density_min -0.793
_refine_diff_density_rms 0.078
_refine_ls_abs_structure_details
;
 Flack x determined using 2746 quotients [(I+)-(I-)]/[(I+)+(I-)]
 (Parsons and Flack (2004), Acta Cryst. A60, s61).
;
_refine_ls_abs_structure_Flack 0.015(9)
_refine_ls_extinction_method none
_refine_ls_goodness_of_fit_ref 0.983
_refine_ls_hydrogen_treatment constr
_refine_ls_matrix_type full
_refine_ls_number_parameters 882
_refine_ls_number_reflns 14936
_refine_ls_number_restraints 1
_refine_ls_restrained_S_all 0.983
_refine_ls_R_factor_all 0.1301
_refine_ls_R_factor_gt 0.0552
_refine_ls_shift/su_max 0.002
_refine_ls_shift/su_mean 0.000
_refine_ls_structure_factor_coef Fsqd
_refine_ls_weighting_details 'w=1/[\s^2^(Fo^2^)+(0.0261P)^2^] where P=(Fo^2^+2Fc^2^)/3'
_refine_ls_weighting_scheme calc
_refine_ls_wR_factor_gt 0.0866
_refine_ls_wR_factor_ref 0.1102
_reflns_Friedel_coverage 0.926
_reflns_friedel_fraction_full 0.993
_reflns_friedel_fraction_max 0.981
_reflns_number_gt 7908
_reflns_number_total 14936
_reflns_threshold_expression 'I > 2\s(I)'
_cod_data_source_file ja5b03587_si_001.cif
_cod_data_source_block shelxl
_cod_depositor_comments 'Adding full bibliography for 4123619.cif.'
_cod_original_cell_volume 3289.6(3)
_cod_database_code 4123619
_shelx_space_group_comment
;
The symmetry employed for this shelxl refinement is uniquely defined
by the following loop, which should always be used as a source of
symmetry information in preference to the above space-group names.
They are only intended as comments.
;
_shelx_estimated_absorpt_t_min 0.775
_shelx_estimated_absorpt_t_max 0.888
_shelxl_version_number 2013-4

loop_
_space_group_symop_operation_xyz
'x, y, z'
'-x, y+1/2, -z'

loop_
_atom_site_label
_atom_site_type_symbol
_atom_site_fract_x
_atom_site_fract_y
_atom_site_fract_z
_atom_site_U_iso_or_equiv
_atom_site_adp_type
_atom_site_occupancy
_atom_site_site_symmetry_order
_atom_site_calc_flag
_atom_site_refinement_flags_posn
_atom_site_refinement_flags_adp
_atom_site_refinement_flags_occupancy
_atom_site_disorder_assembly
_atom_site_disorder_group
Ni1 Ni 0.04520(9) 0.91390(4) -0.00503(5) 0.0281(2) Uani 1 1 d . . . . .
Ni2 Ni 0.44342(10) 0.73317(4) 0.51967(6) 0.0423(3) Uani 1 1 d . . . . .
F1 F -0.0858(4) 1.00987(19) -0.0404(2) 0.0449(11) Uani 1 1 d . . . . .
F2 F -0.0801(4) 0.99995(18) 0.0912(2) 0.0424(11) Uani 1 1 d . . . . .
F3 F -0.3209(4) 0.99466(18) 0.0035(2) 0.0421(10) Uani 1 1 d . . . . .
F4 F -0.2667(4) 0.9070(2) -0.0667(2) 0.0407(10) Uani 1 1 d . . . . .
F5 F -0.0311(4) 0.87480(18) 0.1739(2) 0.0378(10) Uani 1 1 d . . . . .
F6 F -0.0199(4) 0.76328(17) 0.1568(2) 0.0365(10) Uani 1 1 d . . . . .
F7 F 0.0275(4) 0.77734(16) 0.0083(2) 0.0381(10) Uani 1 1 d . . . . .
F8 F 0.1693(4) 0.82570(17) 0.1041(2) 0.0356(10) Uani 1 1 d . . . . .
F51A F 0.380(3) 0.8120(9) 0.6030(9) 0.110(8) Uani 0.63(3) 1 d . . P A 1
F52A F 0.593(2) 0.8250(5) 0.6295(10) 0.103(8) Uani 0.63(3) 1 d . . P A 1
F53A F 0.403(3) 0.6929(17) 0.6879(16) 0.098(9) Uani 0.63(3) 1 d . . P A 1
F54A F 0.492(3) 0.7855(12) 0.7559(11) 0.127(8) Uani 0.63(3) 1 d . . P A 1
F55A F 0.7754(13) 0.6091(6) 0.5674(8) 0.066(4) Uani 0.63(3) 1 d . . P A 1
F56A F 0.7698(13) 0.7187(7) 0.5955(10) 0.062(4) Uani 0.63(3) 1 d . . P A 1
F57A F 0.562(3) 0.6175(12) 0.5088(14) 0.105(8) Uani 0.63(3) 1 d . . P A 1
F58A F 0.651(3) 0.7052(17) 0.4628(16) 0.124(10) Uani 0.63(3) 1 d . . P A 1
F51B F 0.303(3) 0.7755(18) 0.6058(14) 0.088(9) Uani 0.37(3) 1 d . . P A 2
F52B F 0.497(4) 0.8265(10) 0.6493(13) 0.083(9) Uani 0.37(3) 1 d . . P A 2
F53B F 0.392(4) 0.6645(15) 0.695(2) 0.051(6) Uani 0.37(3) 1 d . . P A 2
F54B F 0.420(3) 0.7565(14) 0.7627(13) 0.070(7) Uani 0.37(3) 1 d . . P A 2
F55B F 0.809(3) 0.659(3) 0.5894(14) 0.14(2) Uani 0.37(3) 1 d . . P A 2
F56B F 0.736(3) 0.760(3) 0.6225(13) 0.113(15) Uani 0.37(3) 1 d . . P A 2
F57B F 0.519(3) 0.6060(11) 0.5077(16) 0.025(5) Uani 0.37(3) 1 d . . P A 2
F58B F 0.639(4) 0.6757(13) 0.4530(18) 0.045(6) Uani 0.37(3) 1 d . . P A 2
N1 N 0.2899(5) 0.9535(2) -0.0435(3) 0.0245(12) Uani 1 1 d . . . . .
N2 N 0.2651(5) 0.8497(2) -0.0864(3) 0.0245(12) Uani 1 1 d . . . . .
N3 N 0.3382(6) 0.7739(3) 0.3573(3) 0.0317(14) Uani 1 1 d . . . . .
N4 N 0.2839(6) 0.6684(3) 0.3687(3) 0.0330(14) Uani 1 1 d . . . . .
C1 C -0.0967(7) 0.9611(3) 0.0217(4) 0.0302(17) Uani 1 1 d . . . . .
C2 C -0.2381(7) 0.9376(3) 0.0077(4) 0.0335(17) Uani 1 1 d . . . . .
C3 C -0.2722(7) 0.8890(3) 0.0705(4) 0.0373(18) Uani 1 1 d . . . . .
H3A H -0.3675 0.8783 0.0575 0.045 Uiso 1 1 calc R U . . .
H3B H -0.2560 0.9130 0.1233 0.045 Uiso 1 1 calc R U . . .
C4 C -0.1953(6) 0.8207(3) 0.0785(4) 0.0315(16) Uani 1 1 d . . . . .
H4A H -0.2387 0.7886 0.1116 0.038 Uiso 1 1 calc R U . . .
H4B H -0.2027 0.7999 0.0241 0.038 Uiso 1 1 calc R U . . .
C5 C -0.0536(7) 0.8246(3) 0.1145(4) 0.0282(16) Uani 1 1 d . . . . .
C6 C 0.0460(7) 0.8358(3) 0.0572(4) 0.0320(16) Uani 1 1 d . . . . .
C11 C 0.2040(6) 0.8991(3) -0.0488(4) 0.0262(15) Uani 1 1 d . . . . .
C12 C 0.4002(7) 0.9382(3) -0.0767(4) 0.0296(16) Uani 1 1 d . . . . .
H12 H 0.4730 0.9678 -0.0799 0.035 Uiso 1 1 calc R U . . .
C13 C 0.3823(7) 0.8725(3) -0.1035(4) 0.0302(16) Uani 1 1 d . . . . .
H13 H 0.4410 0.8466 -0.1297 0.036 Uiso 1 1 calc R U . . .
C14 C 0.2552(6) 1.0202(3) -0.0133(4) 0.0266(15) Uani 1 1 d . . . . .
C15 C 0.1958(6) 1.0691(3) -0.0689(4) 0.0265(15) Uani 1 1 d . . . . .
C16 C 0.1467(7) 1.1296(3) -0.0380(4) 0.0350(17) Uani 1 1 d . . . . .
H16 H 0.1063 1.1643 -0.0741 0.042 Uiso 1 1 calc R U . . .
C17 C 0.1563(7) 1.1392(3) 0.0431(4) 0.0334(17) Uani 1 1 d . . . . .
H17 H 0.1203 1.1798 0.0628 0.040 Uiso 1 1 calc R U . . .
C18 C 0.2184(7) 1.0901(3) 0.0969(4) 0.0335(17) Uani 1 1 d . . . . .
H18 H 0.2249 1.0979 0.1532 0.040 Uiso 1 1 calc R U . . .
C19 C 0.2709(6) 1.0300(3) 0.0705(4) 0.0253(15) Uani 1 1 d . . . . .
C20 C 0.1803(7) 1.0590(3) -0.1597(4) 0.0339(17) Uani 1 1 d . . . . .
H20 H 0.2228 1.0140 -0.1700 0.041 Uiso 1 1 calc R U . . .
C21 C 0.2515(9) 1.1173(4) -0.1967(5) 0.055(2) Uani 1 1 d . . . . .
H21A H 0.2432 1.1098 -0.2550 0.066 Uiso 1 1 calc R U . . .
H21B H 0.3449 1.1175 -0.1720 0.066 Uiso 1 1 calc R U . . .
H21C H 0.2118 1.1621 -0.1869 0.066 Uiso 1 1 calc R U . . .
C22 C 0.0382(8) 1.0559(4) -0.1994(5) 0.057(2) Uani 1 1 d . . . . .
H22A H -0.0051 1.0999 -0.1907 0.068 Uiso 1 1 calc R U . . .
H22B H -0.0057 1.0178 -0.1759 0.068 Uiso 1 1 calc R U . . .
H22C H 0.0325 1.0480 -0.2574 0.068 Uiso 1 1 calc R U . . .
C23 C 0.3471(7) 0.9808(3) 0.1310(4) 0.0345(17) Uani 1 1 d . . . . .
H23 H 0.3565 0.9358 0.1028 0.041 Uiso 1 1 calc R U . . .
C24 C 0.2777(8) 0.9661(4) 0.2017(4) 0.043(2) Uani 1 1 d . . . . .
H24A H 0.2795 1.0078 0.2352 0.051 Uiso 1 1 calc R U . . .
H24B H 0.3228 0.9281 0.2341 0.051 Uiso 1 1 calc R U . . .
H24C H 0.1861 0.9529 0.1815 0.051 Uiso 1 1 calc R U . . .
C25 C 0.4849(7) 1.0096(3) 0.1601(4) 0.0416(19) Uani 1 1 d . . . . .
H25A H 0.5296 1.0165 0.1139 0.050 Uiso 1 1 calc R U . . .
H25B H 0.5354 0.9767 0.1978 0.050 Uiso 1 1 calc R U . . .
H25C H 0.4784 1.0540 0.1875 0.050 Uiso 1 1 calc R U . . .
C26 C 0.2072(6) 0.7830(3) -0.1151(4) 0.0249(15) Uani 1 1 d . . . . .
C27 C 0.1078(7) 0.7833(3) -0.1833(4) 0.0308(16) Uani 1 1 d . . . . .
C28 C 0.0586(7) 0.7196(3) -0.2114(4) 0.0420(18) Uani 1 1 d . . . . .
H28 H -0.0086 0.7175 -0.2578 0.050 Uiso 1 1 calc R U . . .
C29 C 0.1059(8) 0.6583(4) -0.1729(4) 0.044(2) Uani 1 1 d . . . . .
H29 H 0.0705 0.6150 -0.1934 0.053 Uiso 1 1 calc R U . . .
C30 C 0.2022(8) 0.6596(3) -0.1063(4) 0.0363(18) Uani 1 1 d . . . . .
H30 H 0.2337 0.6172 -0.0813 0.044 Uiso 1 1 calc R U . . .
C31 C 0.2551(6) 0.7223(3) -0.0745(4) 0.0282(15) Uani 1 1 d . . . . .
C32 C 0.0554(7) 0.8499(3) -0.2259(4) 0.0375(17) Uani 1 1 d . . . . .
H32 H 0.1090 0.8892 -0.1988 0.045 Uiso 1 1 calc R U . . .
C33 C -0.0861(8) 0.8616(4) -0.2158(6) 0.064(3) Uani 1 1 d . . . . .
H33A H -0.1163 0.9067 -0.2389 0.076 Uiso 1 1 calc R U . . .
H33B H -0.0919 0.8610 -0.1583 0.076 Uiso 1 1 calc R U . . .
H33C H -0.1419 0.8248 -0.2437 0.076 Uiso 1 1 calc R U . . .
C34 C 0.0710(10) 0.8497(5) -0.3135(5) 0.080(3) Uani 1 1 d . . . . .
H34A H 0.1648 0.8479 -0.3171 0.096 Uiso 1 1 calc R U . . .
H34B H 0.0320 0.8921 -0.3397 0.096 Uiso 1 1 calc R U . . .
H34C H 0.0261 0.8091 -0.3406 0.096 Uiso 1 1 calc R U . . .
C35 C 0.3598(7) 0.7217(3) 0.0001(4) 0.0326(16) Uani 1 1 d . . . . .
H35 H 0.3688 0.7704 0.0208 0.039 Uiso 1 1 calc R U . . .
C36 C 0.4947(7) 0.7006(3) -0.0199(5) 0.046(2) Uani 1 1 d . . . . .
H36A H 0.4891 0.6535 -0.0423 0.055 Uiso 1 1 calc R U . . .
H36B H 0.5611 0.7018 0.0294 0.055 Uiso 1 1 calc R U . . .
H36C H 0.5197 0.7330 -0.0595 0.055 Uiso 1 1 calc R U . . .
C37 C 0.3249(8) 0.6771(3) 0.0672(4) 0.044(2) Uani 1 1 d . . . . .
H37A H 0.3252 0.6281 0.0515 0.053 Uiso 1 1 calc R U . . .
H37B H 0.2371 0.6898 0.0772 0.053 Uiso 1 1 calc R U . . .
H37C H 0.3898 0.6845 0.1164 0.053 Uiso 1 1 calc R U . . .
C51 C 0.4801(12) 0.7705(4) 0.6209(6) 0.088(4) Uani 1 1 d . . . . .
C52 C 0.4913(14) 0.7323(6) 0.6992(6) 0.086(4) Uani 1 1 d . . . . .
C53 C 0.6231(9) 0.7019(4) 0.7276(5) 0.063(3) Uani 1 1 d . . . . .
H53A H 0.6245 0.6810 0.7815 0.075 Uiso 1 1 calc R U . . .
H53B H 0.6897 0.7395 0.7336 0.075 Uiso 1 1 calc R U . . .
C54 C 0.6616(9) 0.6465(4) 0.6707(5) 0.062(3) Uani 1 1 d . . . . .
H54A H 0.7379 0.6207 0.7005 0.074 Uiso 1 1 calc R U . . .
H54B H 0.5875 0.6132 0.6590 0.074 Uiso 1 1 calc R U . . .
C55 C 0.6954(10) 0.6678(7) 0.5937(6) 0.077(3) Uani 1 1 d . . . . .
C56 C 0.5825(10) 0.6787(5) 0.5222(5) 0.058(3) Uani 1 1 d . . . . .
C61 C 0.3569(7) 0.7202(3) 0.4105(4) 0.0336(17) Uani 1 1 d . . . . .
C62 C 0.2578(7) 0.7567(3) 0.2850(4) 0.0396(19) Uani 1 1 d . . . . .
H62 H 0.2319 0.7859 0.2395 0.048 Uiso 1 1 calc R U . . .
C63 C 0.2244(7) 0.6900(4) 0.2932(4) 0.0395(19) Uani 1 1 d . . . . .
H63 H 0.1696 0.6627 0.2539 0.047 Uiso 1 1 calc R U . . .
C64 C 0.4008(7) 0.8411(3) 0.3749(4) 0.0327(16) Uani 1 1 d . . . . .
C65 C 0.5236(7) 0.8510(3) 0.3534(4) 0.0341(17) Uani 1 1 d . . . . .
C66 C 0.5816(7) 0.9152(4) 0.3699(4) 0.0461(18) Uani 1 1 d . . . . .
H66 H 0.6654 0.9242 0.3557 0.055 Uiso 1 1 calc R U . . .
C67 C 0.5193(9) 0.9669(4) 0.4069(5) 0.050(2) Uani 1 1 d . . . . .
H67 H 0.5611 1.0106 0.4185 0.059 Uiso 1 1 calc R U . . .
C68 C 0.3976(9) 0.9551(4) 0.4268(4) 0.047(2) Uani 1 1 d . . . . .
H68 H 0.3560 0.9911 0.4516 0.056 Uiso 1 1 calc R U . . .
C69 C 0.3330(8) 0.8911(3) 0.4115(4) 0.0407(19) Uani 1 1 d . . . . .
C70 C 0.5885(7) 0.7961(3) 0.3083(5) 0.0424(19) Uani 1 1 d . . . . .
H70 H 0.5565 0.7497 0.3231 0.051 Uiso 1 1 calc R U . . .
C71 C 0.7373(8) 0.7962(4) 0.3298(6) 0.067(3) Uani 1 1 d . . . . .
H71A H 0.7720 0.8391 0.3103 0.080 Uiso 1 1 calc R U . . .
H71B H 0.7727 0.7562 0.3046 0.080 Uiso 1 1 calc R U . . .
H71C H 0.7637 0.7933 0.3886 0.080 Uiso 1 1 calc R U . . .
C72 C 0.5466(8) 0.8053(4) 0.2181(4) 0.049(2) Uani 1 1 d . . . . .
H72A H 0.4502 0.8069 0.2048 0.058 Uiso 1 1 calc R U . . .
H72B H 0.5793 0.7662 0.1899 0.058 Uiso 1 1 calc R U . . .
H72C H 0.5832 0.8487 0.2012 0.058 Uiso 1 1 calc R U . . .
C73 C 0.1974(9) 0.8804(4) 0.4313(5) 0.052(2) Uani 1 1 d . . . . .
H73 H 0.1841 0.8296 0.4388 0.063 Uiso 1 1 calc R U . . .
C74 C 0.0963(9) 0.9047(7) 0.3650(5) 0.101(4) Uani 1 1 d . . . . .
H74A H 0.1076 0.9545 0.3569 0.122 Uiso 1 1 calc R U . . .
H74B H 0.0087 0.8961 0.3783 0.122 Uiso 1 1 calc R U . . .
H74C H 0.1048 0.8796 0.3155 0.122 Uiso 1 1 calc R U . . .
C75 C 0.1792(9) 0.9179(5) 0.5089(5) 0.072(3) Uani 1 1 d . . . . .
H75A H 0.1832 0.9682 0.5008 0.087 Uiso 1 1 calc R U . . .
H75B H 0.2494 0.9040 0.5530 0.087 Uiso 1 1 calc R U . . .
H75C H 0.0934 0.9056 0.5225 0.087 Uiso 1 1 calc R U . . .
C76 C 0.2629(7) 0.5985(3) 0.3971(4) 0.0340(18) Uani 1 1 d . . . . .
C77 C 0.3259(7) 0.5431(3) 0.3657(4) 0.0370(18) Uani 1 1 d . . . . .
C78 C 0.2972(8) 0.4769(3) 0.3899(5) 0.044(2) Uani 1 1 d . . . . .
H78 H 0.3383 0.4379 0.3701 0.052 Uiso 1 1 calc R U . . .
C79 C 0.2102(8) 0.4669(4) 0.4422(5) 0.045(2) Uani 1 1 d . . . . .
H79 H 0.1905 0.4210 0.4569 0.054 Uiso 1 1 calc R U . . .
C80 C 0.1513(8) 0.5218(4) 0.4736(5) 0.048(2) Uani 1 1 d . . . . .
H80 H 0.0927 0.5133 0.5103 0.057 Uiso 1 1 calc R U . . .
C81 C 0.1762(8) 0.5904(4) 0.4521(5) 0.0426(19) Uani 1 1 d . . . . .
C82 C 0.4239(8) 0.5532(4) 0.3087(4) 0.0404(19) Uani 1 1 d . . . . .
H82 H 0.4432 0.6040 0.3061 0.048 Uiso 1 1 calc R U . . .
C83 C 0.3641(9) 0.5288(4) 0.2238(5) 0.061(2) Uani 1 1 d . . . . .
H83A H 0.3454 0.4790 0.2248 0.073 Uiso 1 1 calc R U . . .
H83B H 0.4265 0.5376 0.1871 0.073 Uiso 1 1 calc R U . . .
H83C H 0.2821 0.5542 0.2049 0.073 Uiso 1 1 calc R U . . .
C84 C 0.5536(8) 0.5155(4) 0.3386(5) 0.052(2) Uani 1 1 d . . . . .
H84A H 0.5956 0.5354 0.3903 0.062 Uiso 1 1 calc R U . . .
H84B H 0.6122 0.5208 0.2990 0.062 Uiso 1 1 calc R U . . .
H84C H 0.5360 0.4661 0.3458 0.062 Uiso 1 1 calc R U . . .
C85 C 0.1092(9) 0.6500(4) 0.4860(6) 0.064(3) Uani 1 1 d . . . . .
H85 H 0.1619 0.6927 0.4803 0.077 Uiso 1 1 calc R U . . .
C86 C 0.1009(10) 0.6426(5) 0.5736(5) 0.078(3) Uani 1 1 d . . . . .
H86A H 0.0430 0.6035 0.5808 0.094 Uiso 1 1 calc R U . . .
H86B H 0.0652 0.6853 0.5929 0.094 Uiso 1 1 calc R U . . .
H86C H 0.1891 0.6340 0.6046 0.094 Uiso 1 1 calc R U . . .
C87 C -0.0260(11) 0.6605(6) 0.4358(6) 0.109(5) Uani 1 1 d . . . . .
H87A H -0.0179 0.6657 0.3790 0.131 Uiso 1 1 calc R U . . .
H87B H -0.0663 0.7023 0.4541 0.131 Uiso 1 1 calc R U . . .
H87C H -0.0815 0.6202 0.4419 0.131 Uiso 1 1 calc R U . . .

loop_
_atom_site_aniso_label
_atom_site_aniso_U_11
_atom_site_aniso_U_22
_atom_site_aniso_U_33
_atom_site_aniso_U_23
_atom_site_aniso_U_13
_atom_site_aniso_U_12
Ni1 0.0243(5) 0.0273(4) 0.0325(5) 0.0032(4) 0.0048(4) 0.0002(4)
Ni2 0.0453(7) 0.0376(5) 0.0385(6) -0.0017(5) -0.0081(5) 0.0073(5)
F1 0.038(3) 0.039(2) 0.058(3) 0.023(2) 0.012(2) 0.004(2)
F2 0.032(3) 0.036(2) 0.059(3) -0.009(2) 0.008(2) 0.0000(19)
F3 0.027(2) 0.039(2) 0.060(3) 0.0083(19) 0.008(2) 0.0092(18)
F4 0.033(2) 0.049(2) 0.037(2) 0.003(2) -0.0007(19) -0.001(2)
F5 0.042(3) 0.040(2) 0.031(2) -0.0073(17) 0.002(2) -0.0062(19)
F6 0.038(3) 0.030(2) 0.039(2) 0.0099(17) 0.002(2) 0.0013(18)
F7 0.046(3) 0.0263(19) 0.044(3) -0.0069(17) 0.013(2) -0.0017(18)
F8 0.022(2) 0.037(2) 0.045(2) 0.0114(18) -0.001(2) 0.0017(18)
F51A 0.146(19) 0.101(10) 0.060(7) -0.044(8) -0.045(10) 0.100(11)
F52A 0.159(19) 0.025(4) 0.096(10) 0.003(5) -0.063(10) -0.027(8)
F53A 0.064(10) 0.19(3) 0.046(8) 0.020(16) 0.021(7) -0.008(17)
F54A 0.148(19) 0.140(15) 0.078(10) -0.059(10) -0.025(11) 0.067(13)
F55A 0.058(7) 0.089(8) 0.052(7) 0.013(5) 0.009(5) 0.045(6)
F56A 0.047(7) 0.069(7) 0.066(9) 0.020(6) -0.001(6) -0.013(6)
F57A 0.14(2) 0.092(15) 0.078(10) 0.010(11) 0.015(13) 0.071(13)
F58A 0.055(9) 0.22(2) 0.109(16) 0.112(16) 0.034(11) 0.034(17)
F51B 0.071(16) 0.14(2) 0.052(11) 0.004(12) -0.002(11) 0.058(14)
F52B 0.13(2) 0.044(9) 0.065(12) -0.013(7) -0.013(15) -0.029(13)
F53B 0.036(11) 0.072(13) 0.042(13) 0.015(9) 0.002(9) -0.012(9)
F54B 0.086(17) 0.093(15) 0.027(8) -0.022(9) 0.001(10) 0.048(11)
F55B 0.053(17) 0.31(6) 0.059(13) 0.02(2) 0.013(11) 0.10(3)
F56B 0.067(16) 0.21(4) 0.053(13) 0.024(16) -0.005(10) -0.05(2)
F57B 0.040(10) 0.006(6) 0.027(8) -0.003(5) 0.001(7) -0.007(6)
F58B 0.044(13) 0.070(12) 0.027(9) 0.020(9) 0.018(8) 0.037(10)
N1 0.020(3) 0.022(3) 0.030(3) 0.000(2) 0.001(3) -0.001(2)
N2 0.021(3) 0.025(3) 0.028(3) 0.000(2) 0.006(3) -0.003(2)
N3 0.031(4) 0.030(3) 0.033(4) 0.003(3) 0.003(3) -0.006(3)
N4 0.032(4) 0.033(3) 0.033(3) 0.006(3) 0.003(3) -0.004(3)
C1 0.033(4) 0.025(3) 0.033(4) -0.001(3) 0.006(4) -0.010(3)
C2 0.020(4) 0.037(4) 0.042(5) 0.008(3) 0.003(3) 0.014(3)
C3 0.029(4) 0.041(4) 0.043(5) 0.003(3) 0.006(4) 0.000(3)
C4 0.024(4) 0.034(3) 0.038(4) 0.005(3) 0.009(3) -0.006(3)
C5 0.031(4) 0.023(3) 0.028(4) 0.005(3) -0.003(3) 0.002(3)
C6 0.029(4) 0.033(4) 0.032(4) -0.005(3) -0.001(3) -0.006(3)
C11 0.028(4) 0.030(4) 0.018(3) 0.002(3) -0.005(3) 0.003(3)
C12 0.017(4) 0.035(4) 0.035(4) 0.006(3) 0.002(3) 0.000(3)
C13 0.031(4) 0.030(4) 0.031(4) 0.001(3) 0.006(3) 0.003(3)
C14 0.017(4) 0.025(3) 0.038(4) -0.002(3) 0.005(3) -0.001(3)
C15 0.019(4) 0.026(3) 0.033(4) 0.007(3) -0.001(3) -0.004(3)
C16 0.030(4) 0.033(4) 0.041(5) 0.007(3) 0.004(4) 0.000(3)
C17 0.032(4) 0.020(3) 0.049(5) 0.000(3) 0.010(4) 0.004(3)
C18 0.031(5) 0.034(4) 0.034(4) -0.004(3) 0.002(4) -0.002(3)
C19 0.020(4) 0.022(3) 0.032(4) 0.002(3) -0.001(3) 0.000(3)
C20 0.030(4) 0.036(4) 0.031(4) 0.007(3) -0.007(3) 0.005(3)
C21 0.071(7) 0.049(4) 0.050(5) 0.004(4) 0.027(5) -0.007(4)
C22 0.043(6) 0.076(5) 0.046(5) 0.000(4) -0.007(4) 0.000(5)
C23 0.037(5) 0.029(3) 0.036(4) -0.001(3) 0.003(4) 0.000(3)
C24 0.051(6) 0.042(4) 0.035(4) 0.006(3) 0.008(4) -0.004(4)
C25 0.039(5) 0.048(4) 0.037(4) 0.008(3) 0.002(4) 0.008(4)
C26 0.020(4) 0.024(3) 0.030(4) -0.005(3) 0.002(3) -0.001(3)
C27 0.026(4) 0.040(4) 0.025(4) -0.002(3) 0.001(3) -0.001(3)
C28 0.043(5) 0.044(4) 0.036(4) -0.008(3) 0.000(4) -0.008(4)
C29 0.050(6) 0.037(4) 0.043(5) -0.004(4) 0.003(4) -0.007(4)
C30 0.044(5) 0.024(3) 0.038(4) -0.003(3) 0.000(4) -0.006(3)
C31 0.028(4) 0.028(3) 0.029(4) 0.001(3) 0.006(3) 0.003(3)
C32 0.039(5) 0.039(4) 0.032(4) -0.001(3) -0.003(4) 0.001(4)
C33 0.047(6) 0.052(5) 0.087(7) 0.007(5) -0.001(5) 0.015(4)
C34 0.108(9) 0.083(6) 0.055(6) 0.035(5) 0.033(6) 0.046(6)
C35 0.033(4) 0.026(3) 0.036(4) -0.001(3) -0.004(3) 0.005(3)
C36 0.039(5) 0.044(4) 0.050(5) 0.004(3) -0.004(4) 0.003(4)
C37 0.057(6) 0.034(4) 0.039(4) 0.004(3) 0.004(4) 0.003(4)
C51 0.138(11) 0.049(5) 0.054(6) -0.020(5) -0.047(7) 0.058(6)
C52 0.112(11) 0.087(9) 0.050(6) -0.033(6) -0.011(7) 0.049(9)
C53 0.064(7) 0.058(5) 0.051(6) 0.010(4) -0.029(5) -0.004(5)
C54 0.058(6) 0.087(7) 0.041(5) 0.021(5) 0.009(5) 0.031(5)
C55 0.039(6) 0.128(10) 0.064(7) 0.043(7) 0.011(6) 0.022(7)
C56 0.061(7) 0.076(6) 0.042(6) 0.030(5) 0.020(5) 0.007(6)
C61 0.033(4) 0.033(4) 0.038(4) 0.006(3) 0.016(4) -0.001(3)
C62 0.038(5) 0.047(4) 0.029(4) 0.004(3) -0.007(4) -0.008(4)
C63 0.037(5) 0.042(4) 0.033(4) 0.003(3) -0.009(4) -0.009(4)
C64 0.034(4) 0.036(4) 0.028(4) 0.002(3) 0.004(3) -0.010(3)
C65 0.036(5) 0.036(4) 0.027(4) 0.004(3) -0.005(3) -0.007(4)
C66 0.035(5) 0.053(4) 0.046(4) 0.003(4) -0.006(4) -0.003(4)
C67 0.061(6) 0.047(5) 0.039(5) 0.000(4) 0.002(4) -0.022(4)
C68 0.072(7) 0.036(4) 0.035(5) -0.003(3) 0.014(4) -0.001(4)
C69 0.049(5) 0.044(4) 0.031(4) -0.004(3) 0.013(4) -0.014(4)
C70 0.032(5) 0.037(4) 0.059(6) 0.013(4) 0.011(4) -0.001(3)
C71 0.038(6) 0.068(6) 0.095(8) 0.013(5) 0.014(5) 0.001(4)
C72 0.050(6) 0.050(5) 0.050(5) -0.001(4) 0.019(4) 0.009(4)
C73 0.055(6) 0.044(4) 0.063(6) -0.012(4) 0.026(5) -0.015(4)
C74 0.047(6) 0.211(12) 0.047(6) -0.023(8) 0.009(5) -0.050(8)
C75 0.077(7) 0.091(6) 0.055(6) 0.013(5) 0.025(5) 0.025(6)
C76 0.034(5) 0.031(4) 0.036(4) 0.007(3) 0.003(4) -0.001(3)
C77 0.031(5) 0.042(4) 0.038(4) 0.000(3) 0.006(4) -0.005(4)
C78 0.049(5) 0.031(4) 0.047(5) -0.004(3) -0.002(4) -0.006(4)
C79 0.042(5) 0.043(4) 0.047(5) 0.011(4) -0.005(4) -0.012(4)
C80 0.037(5) 0.056(5) 0.050(5) 0.004(4) 0.010(4) -0.010(4)
C81 0.034(5) 0.047(4) 0.046(5) -0.001(4) 0.006(4) -0.002(4)
C82 0.045(5) 0.035(4) 0.043(5) 0.001(3) 0.014(4) -0.002(4)
C83 0.077(7) 0.060(5) 0.049(5) -0.005(4) 0.020(5) -0.006(5)
C84 0.051(6) 0.048(4) 0.058(6) 0.001(4) 0.016(5) 0.008(4)
C85 0.052(6) 0.058(5) 0.095(8) 0.015(5) 0.045(6) 0.003(4)
C86 0.062(7) 0.103(8) 0.067(7) -0.027(6) 0.002(6) 0.016(6)
C87 0.091(9) 0.182(11) 0.059(7) 0.026(7) 0.028(7) 0.092(8)

loop_
_atom_type_symbol
_atom_type_description
_atom_type_scat_dispersion_real
_atom_type_scat_dispersion_imag
_atom_type_scat_source
C C 0.0033 0.0016 'International Tables Vol C Tables 4.2.6.8 and 6.1.1.4'
H H 0.0000 0.0000 'International Tables Vol C Tables 4.2.6.8 and 6.1.1.4'
F F 0.0171 0.0103 'International Tables Vol C Tables 4.2.6.8 and 6.1.1.4'
N N 0.0061 0.0033 'International Tables Vol C Tables 4.2.6.8 and 6.1.1.4'
Ni Ni 0.3393 1.1124 'International Tables Vol C Tables 4.2.6.8 and 6.1.1.4'

loop_
_geom_angle_atom_site_label_1
_geom_angle_atom_site_label_2
_geom_angle_atom_site_label_3
_geom_angle
C6 Ni1 C1 101.0(3)
C6 Ni1 C11 100.2(3)
C1 Ni1 C11 158.1(3)
C6 Ni1 F1 138.6(2)
C1 Ni1 F1 38.1(2)
C11 Ni1 F1 121.14(19)
C56 Ni2 C51 100.1(4)
C56 Ni2 C61 100.7(4)
C51 Ni2 C61 158.8(3)
C56 Ni2 F51A 135.1(5)
C51 Ni2 F51A 35.4(4)
C61 Ni2 F51A 123.5(4)
C56 Ni2 F51B 140.2(6)
C51 Ni2 F51B 48.8(9)
C61 Ni2 F51B 113.7(7)
C1 F1 Ni1 53.0(3)
C51 F51A Ni2 54.7(6)
C51 F51B Ni2 49.9(6)
C11 N1 C12 112.3(5)
C11 N1 C14 120.4(5)
C12 N1 C14 126.9(5)
C11 N2 C13 111.8(5)
C11 N2 C26 125.1(5)
C13 N2 C26 122.6(5)
C61 N3 C62 113.0(5)
C61 N3 C64 122.3(6)
C62 N3 C64 124.6(5)
C61 N4 C63 111.8(5)
C61 N4 C76 127.2(6)
C63 N4 C76 121.0(6)
F2 C1 F1 104.6(5)
F2 C1 C2 105.7(6)
F1 C1 C2 106.4(6)
F2 C1 Ni1 119.3(5)
F1 C1 Ni1 88.9(4)
C2 C1 Ni1 126.9(5)
F4 C2 F3 105.2(5)
F4 C2 C3 109.7(5)
F3 C2 C3 108.3(5)
F4 C2 C1 108.7(5)
F3 C2 C1 109.8(5)
C3 C2 C1 114.7(6)
C2 C3 C4 114.7(5)
C2 C3 H3A 108.6
C4 C3 H3A 108.6
C2 C3 H3B 108.6
C4 C3 H3B 108.6
H3A C3 H3B 107.6
C5 C4 C3 116.8(5)
C5 C4 H4A 108.1
C3 C4 H4A 108.1
C5 C4 H4B 108.1
C3 C4 H4B 108.1
H4A C4 H4B 107.3
F5 C5 F6 103.2(5)
F5 C5 C4 111.1(5)
F6 C5 C4 107.9(5)
F5 C5 C6 108.0(5)
F6 C5 C6 107.8(5)
C4 C5 C6 117.8(6)
F7 C6 F8 103.9(5)
F7 C6 C5 102.7(5)
F8 C6 C5 105.5(5)
F7 C6 Ni1 110.0(4)
F8 C6 Ni1 110.7(4)
C5 C6 Ni1 122.4(5)
N2 C11 N1 102.8(5)
N2 C11 Ni1 140.7(5)
N1 C11 Ni1 116.5(4)
C13 C12 N1 105.1(6)
C13 C12 H12 127.4
N1 C12 H12 127.4
C12 C13 N2 108.0(6)
C12 C13 H13 126.0
N2 C13 H13 126.0
C15 C14 C19 123.0(6)
C15 C14 N1 118.1(6)
C19 C14 N1 118.6(5)
C14 C15 C16 117.2(6)
C14 C15 C20 123.1(6)
C16 C15 C20 119.7(6)
C17 C16 C15 121.0(6)
C17 C16 H16 119.5
C15 C16 H16 119.5
C16 C17 C18 120.4(6)
C16 C17 H17 119.8
C18 C17 H17 119.8
C19 C18 C17 121.6(6)
C19 C18 H18 119.2
C17 C18 H18 119.2
C18 C19 C14 116.8(6)
C18 C19 C23 119.8(6)
C14 C19 C23 123.3(6)
C22 C20 C15 112.1(6)
C22 C20 C21 110.3(6)
C15 C20 C21 109.9(5)
C22 C20 H20 108.1
C15 C20 H20 108.1
C21 C20 H20 108.1
C20 C21 H21A 109.5
C20 C21 H21B 109.5
H21A C21 H21B 109.5
C20 C21 H21C 109.5
H21A C21 H21C 109.5
H21B C21 H21C 109.5
C20 C22 H22A 109.5
C20 C22 H22B 109.5
H22A C22 H22B 109.5
C20 C22 H22C 109.5
H22A C22 H22C 109.5
H22B C22 H22C 109.5
C19 C23 C24 112.7(6)
C19 C23 C25 109.6(5)
C24 C23 C25 110.8(6)
C19 C23 H23 107.9
C24 C23 H23 107.9
C25 C23 H23 107.9
C23 C24 H24A 109.5
C23 C24 H24B 109.5
H24A C24 H24B 109.5
C23 C24 H24C 109.5
H24A C24 H24C 109.5
H24B C24 H24C 109.5
C23 C25 H25A 109.5
C23 C25 H25B 109.5
H25A C25 H25B 109.5
C23 C25 H25C 109.5
H25A C25 H25C 109.5
H25B C25 H25C 109.5
C31 C26 C27 123.4(5)
C31 C26 N2 118.9(6)
C27 C26 N2 117.7(5)
C28 C27 C26 116.8(6)
C28 C27 C32 120.6(6)
C26 C27 C32 122.6(6)
C27 C28 C29 121.1(7)
C27 C28 H28 119.5
C29 C28 H28 119.5
C30 C29 C28 120.8(6)
C30 C29 H29 119.6
C28 C29 H29 119.6
C29 C30 C31 120.8(6)
C29 C30 H30 119.6
C31 C30 H30 119.6
C30 C31 C26 117.1(6)
C30 C31 C35 119.3(6)
C26 C31 C35 123.7(5)
C34 C32 C33 112.1(7)
C34 C32 C27 111.7(6)
C33 C32 C27 110.1(6)
C34 C32 H32 107.6
C33 C32 H32 107.6
C27 C32 H32 107.6
C32 C33 H33A 109.5
C32 C33 H33B 109.5
H33A C33 H33B 109.5
C32 C33 H33C 109.5
H33A C33 H33C 109.5
H33B C33 H33C 109.5
C32 C34 H34A 109.5
C32 C34 H34B 109.5
H34A C34 H34B 109.5
C32 C34 H34C 109.5
H34A C34 H34C 109.5
H34B C34 H34C 109.5
C31 C35 C37 113.5(6)
C31 C35 C36 111.3(5)
C37 C35 C36 110.7(6)
C31 C35 H35 107.0
C37 C35 H35 107.0
C36 C35 H35 107.0
C35 C36 H36A 109.5
C35 C36 H36B 109.5
H36A C36 H36B 109.5
C35 C36 H36C 109.5
H36A C36 H36C 109.5
H36B C36 H36C 109.5
C35 C37 H37A 109.5
C35 C37 H37B 109.5
H37A C37 H37B 109.5
C35 C37 H37C 109.5
H37A C37 H37C 109.5
H37B C37 H37C 109.5
F52B C51 C52 96.3(13)
F51A C51 C52 116.4(15)
F51A C51 F52A 99.0(12)
C52 C51 F52A 107.9(10)
F52B C51 F51B 94.7(16)
C52 C51 F51B 94.1(12)
F52B C51 Ni2 136.8(13)
F51A C51 Ni2 90.0(7)
C52 C51 Ni2 126.8(7)
F52A C51 Ni2 112.5(11)
F51B C51 Ni2 81.3(10)
F53A C52 F54A 120(2)
F53A C52 C53 115.9(19)
F54A C52 C53 100.0(12)
C53 C52 F54B 115.9(12)
F53A C52 C51 103.7(16)
F54A C52 C51 103.4(13)
C53 C52 C51 113.9(11)
F54B C52 C51 120.7(12)
C53 C52 F53B 103.1(16)
F54B C52 F53B 84(2)
C51 C52 F53B 113.3(16)
C52 C53 C54 113.4(7)
C52 C53 H53A 108.9
C54 C53 H53A 108.9
C52 C53 H53B 108.9
C54 C53 H53B 108.9
H53A C53 H53B 107.7
C55 C54 C53 119.1(8)
C55 C54 H54A 107.5
C53 C54 H54A 107.5
C55 C54 H54B 107.5
C53 C54 H54B 107.5
H54A C54 H54B 107.0
F55B C55 C54 113.6(15)
F56A C55 C54 116.3(13)
F56A C55 F55A 103.5(11)
C54 C55 F55A 106.0(9)
F55B C55 C56 126.0(14)
F56A C55 C56 107.0(10)
C54 C55 C56 118.0(9)
F55A C55 C56 104.5(10)
F55B C55 F56B 89(3)
C54 C55 F56B 96.6(10)
C56 C55 F56B 100.1(11)
F57A C56 F58A 108.1(16)
F57A C56 C55 95.6(15)
F58B C56 C55 106.3(16)
F58A C56 C55 101.4(13)
F58B C56 F57B 93.2(16)
C55 C56 F57B 104.0(13)
F57A C56 Ni2 117.3(16)
F58B C56 Ni2 117.3(13)
F58A C56 Ni2 105.7(12)
C55 C56 Ni2 126.8(8)
F57B C56 Ni2 102.5(12)
N3 C61 N4 102.3(6)
N3 C61 Ni2 121.5(5)
N4 C61 Ni2 135.3(5)
C63 C62 N3 105.3(6)
C63 C62 H62 127.4
N3 C62 H62 127.4
C62 C63 N4 107.6(6)
C62 C63 H63 126.2
N4 C63 H63 126.2
C65 C64 C69 124.7(6)
C65 C64 N3 117.5(6)
C69 C64 N3 117.9(6)
C66 C65 C64 117.0(7)
C66 C65 C70 120.7(7)
C64 C65 C70 122.2(6)
C65 C66 C67 120.9(7)
C65 C66 H66 119.5
C67 C66 H66 119.5
C68 C67 C66 120.2(7)
C68 C67 H67 119.9
C66 C67 H67 119.9
C67 C68 C69 121.7(7)
C67 C68 H68 119.1
C69 C68 H68 119.1
C64 C69 C68 115.5(7)
C64 C69 C73 124.0(6)
C68 C69 C73 120.5(7)
C72 C70 C71 109.9(7)
C72 C70 C65 110.2(6)
C71 C70 C65 113.2(7)
C72 C70 H70 107.8
C71 C70 H70 107.8
C65 C70 H70 107.8
C70 C71 H71A 109.5
C70 C71 H71B 109.5
H71A C71 H71B 109.5
C70 C71 H71C 109.5
H71A C71 H71C 109.5
H71B C71 H71C 109.5
C70 C72 H72A 109.5
C70 C72 H72B 109.5
H72A C72 H72B 109.5
C70 C72 H72C 109.5
H72A C72 H72C 109.5
H72B C72 H72C 109.5
C74 C73 C69 110.7(7)
C74 C73 C75 108.8(7)
C69 C73 C75 112.3(7)
C74 C73 H73 108.3
C69 C73 H73 108.3
C75 C73 H73 108.3
C73 C74 H74A 109.5
C73 C74 H74B 109.5
H74A C74 H74B 109.5
C73 C74 H74C 109.5
H74A C74 H74C 109.5
H74B C74 H74C 109.5
C73 C75 H75A 109.5
C73 C75 H75B 109.5
H75A C75 H75B 109.5
C73 C75 H75C 109.5
H75A C75 H75C 109.5
H75B C75 H75C 109.5
C81 C76 C77 123.6(6)
C81 C76 N4 118.0(6)
C77 C76 N4 118.3(6)
C78 C77 C76 117.0(7)
C78 C77 C82 120.1(7)
C76 C77 C82 122.9(6)
C79 C78 C77 120.9(7)
C79 C78 H78 119.5
C77 C78 H78 119.5
C80 C79 C78 121.3(7)
C80 C79 H79 119.3
C78 C79 H79 119.3
C79 C80 C81 120.9(7)
C79 C80 H80 119.5
C81 C80 H80 119.5
C76 C81 C80 116.2(7)
C76 C81 C85 123.5(7)
C80 C81 C85 120.4(7)
C77 C82 C84 111.6(6)
C77 C82 C83 110.2(6)
C84 C82 C83 110.5(6)
C77 C82 H82 108.1
C84 C82 H82 108.1
C83 C82 H82 108.1
C82 C83 H83A 109.5
C82 C83 H83B 109.5
H83A C83 H83B 109.5
C82 C83 H83C 109.5
H83A C83 H83C 109.5
H83B C83 H83C 109.5
C82 C84 H84A 109.5
C82 C84 H84B 109.5
H84A C84 H84B 109.5
C82 C84 H84C 109.5
H84A C84 H84C 109.5
H84B C84 H84C 109.5
C86 C85 C81 114.1(7)
C86 C85 C87 111.0(7)
C81 C85 C87 109.2(8)
C86 C85 H85 107.4
C81 C85 H85 107.4
C87 C85 H85 107.4
C85 C86 H86A 109.5
C85 C86 H86B 109.5
H86A C86 H86B 109.5
C85 C86 H86C 109.5
H86A C86 H86C 109.5
H86B C86 H86C 109.5
C85 C87 H87A 109.5
C85 C87 H87B 109.5
H87A C87 H87B 109.5
C85 C87 H87C 109.5
H87A C87 H87C 109.5
H87B C87 H87C 109.5

loop_
_geom_bond_atom_site_label_1
_geom_bond_atom_site_label_2
_geom_bond_distance
Ni1 C6 1.832(7)
Ni1 C1 1.842(7)
Ni1 C11 1.928(6)
Ni1 F1 2.305(4)
Ni2 C56 1.771(10)
Ni2 C51 1.828(9)
Ni2 C61 1.914(7)
Ni2 F51A 2.240(11)
Ni2 F51B 2.36(2)
F1 C1 1.423(7)
F2 C1 1.375(7)
F3 C2 1.386(7)
F4 C2 1.368(8)
F5 C5 1.381(7)
F6 C5 1.392(6)
F7 C6 1.389(7)
F8 C6 1.388(7)
F51A C51 1.296(16)
F52A C51 1.56(2)
F53A C52 1.17(3)
F54A C52 1.400(17)
F55A C55 1.511(17)
F56A C55 1.241(15)
F57A C56 1.21(2)
F58A C56 1.42(2)
F51B C51 1.80(3)
F52B C51 1.179(19)
F53B C52 1.65(4)
F54B C52 1.48(2)
F55B C55 1.20(2)
F56B C55 1.88(5)
F57B C56 1.55(2)
F58B C56 1.39(3)
N1 C11 1.365(7)
N1 C12 1.382(8)
N1 C14 1.448(7)
N2 C11 1.358(7)
N2 C13 1.361(8)
N2 C26 1.463(7)
N3 C61 1.360(8)
N3 C62 1.387(8)
N3 C64 1.454(8)
N4 C61 1.369(8)
N4 C63 1.376(8)
N4 C76 1.458(8)
C1 C2 1.505(9)
C2 C3 1.499(9)
C3 C4 1.530(8)
C3 H3A 0.9900
C3 H3B 0.9900
C4 C5 1.482(9)
C4 H4A 0.9900
C4 H4B 0.9900
C5 C6 1.541(9)
C12 C13 1.347(8)
C12 H12 0.9500
C13 H13 0.9500
C14 C15 1.393(8)
C14 C19 1.406(8)
C15 C16 1.406(8)
C15 C20 1.521(9)
C16 C17 1.363(9)
C16 H16 0.9500
C17 C18 1.386(9)
C17 H17 0.9500
C18 C19 1.384(9)
C18 H18 0.9500
C19 C23 1.507(9)
C20 C22 1.501(10)
C20 C21 1.532(9)
C20 H20 1.0000
C21 H21A 0.9800
C21 H21B 0.9800
C21 H21C 0.9800
C22 H22A 0.9800
C22 H22B 0.9800
C22 H22C 0.9800
C23 C24 1.518(9)
C23 C25 1.524(9)
C23 H23 1.0000
C24 H24A 0.9800
C24 H24B 0.9800
C24 H24C 0.9800
C25 H25A 0.9800
C25 H25B 0.9800
C25 H25C 0.9800
C26 C31 1.399(8)
C26 C27 1.399(9)
C27 C28 1.379(9)
C27 C32 1.522(9)
C28 C29 1.395(9)
C28 H28 0.9500
C29 C30 1.361(10)
C29 H29 0.9500
C30 C31 1.395(8)
C30 H30 0.9500
C31 C35 1.506(9)
C32 C34 1.511(10)
C32 C33 1.514(10)
C32 H32 1.0000
C33 H33A 0.9800
C33 H33B 0.9800
C33 H33C 0.9800
C34 H34A 0.9800
C34 H34B 0.9800
C34 H34C 0.9800
C35 C37 1.511(9)
C35 C36 1.540(9)
C35 H35 1.0000
C36 H36A 0.9800
C36 H36B 0.9800
C36 H36C 0.9800
C37 H37A 0.9800
C37 H37B 0.9800
C37 H37C 0.9800
C51 C52 1.496(14)
C52 C53 1.480(14)
C53 C54 1.533(11)
C53 H53A 0.9900
C53 H53B 0.9900
C54 C55 1.458(11)
C54 H54A 0.9900
C54 H54B 0.9900
C55 C56 1.535(13)
C62 C63 1.345(9)
C62 H62 0.9500
C63 H63 0.9500
C64 C65 1.388(9)
C64 C69 1.394(9)
C65 C66 1.380(9)
C65 C70 1.522(9)
C66 C67 1.391(10)
C66 H66 0.9500
C67 C68 1.371(11)
C67 H67 0.9500
C68 C69 1.404(9)
C68 H68 0.9500
C69 C73 1.505(10)
C70 C72 1.515(10)
C70 C71 1.513(11)
C70 H70 1.0000
C71 H71A 0.9800
C71 H71B 0.9800
C71 H71C 0.9800
C72 H72A 0.9800
C72 H72B 0.9800
C72 H72C 0.9800
C73 C74 1.464(12)
C73 C75 1.532(10)
C73 H73 1.0000
C74 H74A 0.9800
C74 H74B 0.9800
C74 H74C 0.9800
C75 H75A 0.9800
C75 H75B 0.9800
C75 H75C 0.9800
C76 C81 1.402(10)
C76 C77 1.401(9)
C77 C78 1.387(9)
C77 C82 1.521(9)
C78 C79 1.375(10)
C78 H78 0.9500
C79 C80 1.370(10)
C79 H79 0.9500
C80 C81 1.405(10)
C80 H80 0.9500
C81 C85 1.504(10)
C82 C84 1.527(10)
C82 C83 1.529(10)
C82 H82 1.0000
C83 H83A 0.9800
C83 H83B 0.9800
C83 H83C 0.9800
C84 H84A 0.9800
C84 H84B 0.9800
C84 H84C 0.9800
C85 C86 1.498(11)
C85 C87 1.512(12)
C85 H85 1.0000
C86 H86A 0.9800
C86 H86B 0.9800
C86 H86C 0.9800
C87 H87A 0.9800
C87 H87B 0.9800
C87 H87C 0.9800

loop_
_geom_torsion_atom_site_label_1
_geom_torsion_atom_site_label_2
_geom_torsion_atom_site_label_3
_geom_torsion_atom_site_label_4
_geom_torsion
Ni1 F1 C1 F2 120.1(6)
Ni1 F1 C1 C2 -128.4(5)
C6 Ni1 C1 F2 81.9(5)
C11 Ni1 C1 F2 -83.4(9)
F1 Ni1 C1 F2 -106.1(6)
C6 Ni1 C1 F1 -172.0(4)
C11 Ni1 C1 F1 22.7(10)
C6 Ni1 C1 C2 -62.3(6)
C11 Ni1 C1 C2 132.4(7)
F1 Ni1 C1 C2 109.7(7)
F2 C1 C2 F4 171.4(5)
F1 C1 C2 F4 60.6(6)
Ni1 C1 C2 F4 -40.6(8)
F2 C1 C2 F3 56.8(7)
F1 C1 C2 F3 -54.0(7)
Ni1 C1 C2 F3 -155.2(5)
F2 C1 C2 C3 -65.4(7)
F1 C1 C2 C3 -176.2(5)
Ni1 C1 C2 C3 82.5(7)
F4 C2 C3 C4 61.8(8)
F3 C2 C3 C4 176.0(6)
C1 C2 C3 C4 -60.9(8)
C2 C3 C4 C5 70.8(8)
C3 C4 C5 F5 35.0(8)
C3 C4 C5 F6 147.5(5)
C3 C4 C5 C6 -90.3(7)
F5 C5 C6 F7 171.5(5)
F6 C5 C6 F7 60.5(6)
C4 C5 C6 F7 -61.7(7)
F5 C5 C6 F8 62.9(6)
F6 C5 C6 F8 -48.0(6)
C4 C5 C6 F8 -170.2(5)
F5 C5 C6 Ni1 -64.7(7)
F6 C5 C6 Ni1 -175.6(4)
C4 C5 C6 Ni1 62.2(7)
C1 Ni1 C6 F7 119.0(5)
C11 Ni1 C6 F7 -66.5(5)
F1 Ni1 C6 F7 111.5(4)
C1 Ni1 C6 F8 -126.8(4)
C11 Ni1 C6 F8 47.7(5)
F1 Ni1 C6 F8 -134.2(4)
C1 Ni1 C6 C5 -1.5(6)
C11 Ni1 C6 C5 173.0(5)
F1 Ni1 C6 C5 -9.0(7)
C13 N2 C11 N1 -0.1(7)
C26 N2 C11 N1 -172.7(5)
C13 N2 C11 Ni1 179.5(6)
C26 N2 C11 Ni1 6.9(10)
C12 N1 C11 N2 0.0(7)
C14 N1 C11 N2 174.1(5)
C12 N1 C11 Ni1 -179.7(4)
C14 N1 C11 Ni1 -5.6(7)
C11 N1 C12 C13 0.1(7)
C14 N1 C12 C13 -173.5(6)
N1 C12 C13 N2 -0.2(7)
C11 N2 C13 C12 0.2(7)
C26 N2 C13 C12 172.9(5)
C11 N1 C14 C15 -92.5(7)
C12 N1 C14 C15 80.7(8)
C11 N1 C14 C19 81.3(8)
C12 N1 C14 C19 -105.5(7)
C19 C14 C15 C16 -1.9(10)
N1 C14 C15 C16 171.6(6)
C19 C14 C15 C20 179.2(6)
N1 C14 C15 C20 -7.3(9)
C14 C15 C16 C17 -0.6(10)
C20 C15 C16 C17 178.4(6)
C15 C16 C17 C18 1.9(10)
C16 C17 C18 C19 -0.7(11)
C17 C18 C19 C14 -1.7(10)
C17 C18 C19 C23 175.1(6)
C15 C14 C19 C18 3.0(10)
N1 C14 C19 C18 -170.5(6)
C15 C14 C19 C23 -173.6(6)
N1 C14 C19 C23 12.9(9)
C14 C15 C20 C22 116.6(7)
C16 C15 C20 C22 -62.3(8)
C14 C15 C20 C21 -120.3(7)
C16 C15 C20 C21 60.8(8)
C18 C19 C23 C24 46.6(8)
C14 C19 C23 C24 -136.9(7)
C18 C19 C23 C25 -77.3(8)
C14 C19 C23 C25 99.2(7)
C11 N2 C26 C31 -109.0(7)
C13 N2 C26 C31 79.2(8)
C11 N2 C26 C27 72.3(8)
C13 N2 C26 C27 -99.5(7)
C31 C26 C27 C28 -1.4(10)
N2 C26 C27 C28 177.3(6)
C31 C26 C27 C32 179.0(6)
N2 C26 C27 C32 -2.3(9)
C26 C27 C28 C29 0.4(10)
C32 C27 C28 C29 180.0(7)
C27 C28 C29 C30 0.0(11)
C28 C29 C30 C31 0.6(11)
C29 C30 C31 C26 -1.6(10)
C29 C30 C31 C35 179.0(6)
C27 C26 C31 C30 2.0(9)
N2 C26 C31 C30 -176.7(6)
C27 C26 C31 C35 -178.6(6)
N2 C26 C31 C35 2.8(9)
C28 C27 C32 C34 -57.5(9)
C26 C27 C32 C34 122.0(8)
C28 C27 C32 C33 67.7(9)
C26 C27 C32 C33 -112.7(8)
C30 C31 C35 C37 -48.7(8)
C26 C31 C35 C37 131.9(6)
C30 C31 C35 C36 77.0(7)
C26 C31 C35 C36 -102.5(7)
Ni2 F51A C51 F52B 143.3(15)
Ni2 F51A C51 C52 -131.9(13)
Ni2 F51A C51 F52A 112.8(12)
Ni2 F51A C51 F51B -75(2)
Ni2 F51B C51 F52B 136.7(13)
Ni2 F51B C51 F51A 102(2)
Ni2 F51B C51 C52 -126.6(6)
Ni2 F51B C51 F52A 113.1(14)
C56 Ni2 C51 F52B 121(3)
C61 Ni2 C51 F52B -49(4)
F51A Ni2 C51 F52B -53(2)
F51B Ni2 C51 F52B -88(3)
C56 Ni2 C51 F51A 173.2(16)
C61 Ni2 C51 F51A 4(2)
F51B Ni2 C51 F51A -35.0(11)
C56 Ni2 C51 C52 -63.1(12)
C61 Ni2 C51 C52 127.2(11)
F51A Ni2 C51 C52 124(2)
F51B Ni2 C51 C52 88.7(17)
C56 Ni2 C51 F52A 73.5(9)
C61 Ni2 C51 F52A -96.2(16)
F51A Ni2 C51 F52A -99.8(13)
F51B Ni2 C51 F52A -134.8(11)
C56 Ni2 C51 F51B -151.8(11)
C61 Ni2 C51 F51B 38.5(18)
F51A Ni2 C51 F51B 35.0(11)
F52B C51 C52 F53A 135(2)
F51A C51 C52 F53A 69.6(19)
F52A C51 C52 F53A 179.7(18)
F51B C51 C52 F53A 40.1(19)
Ni2 C51 C52 F53A -42(2)
F52B C51 C52 F54A 9.6(19)
F51A C51 C52 F54A -56.1(17)
F52A C51 C52 F54A 54.0(14)
F51B C51 C52 F54A -85.6(14)
Ni2 C51 C52 F54A -167.8(15)
F52B C51 C52 C53 -98(2)
F51A C51 C52 C53 -163.6(14)
F52A C51 C52 C53 -53.5(14)
F51B C51 C52 C53 166.9(14)
Ni2 C51 C52 C53 84.7(14)
F52B C51 C52 F54B 47(2)
F51A C51 C52 F54B -19(2)
F52A C51 C52 F54B 91.6(17)
F51B C51 C52 F54B -48.0(17)
Ni2 C51 C52 F54B -130.3(17)
F52B C51 C52 F53B 145(3)
F51A C51 C52 F53B 79(2)
F52A C51 C52 F53B -171(2)
F51B C51 C52 F53B 50(2)
Ni2 C51 C52 F53B -33(2)
F53A C52 C53 C54 57.1(19)
F54A C52 C53 C54 -172.7(15)
F54B C52 C53 C54 150.1(15)
C51 C52 C53 C54 -63.1(12)
F53B C52 C53 C54 60.0(19)
C52 C53 C54 C55 72.3(13)
C53 C54 C55 F55B 112(4)
C53 C54 C55 F56A 44.8(15)
C53 C54 C55 F55A 159.2(10)
C53 C54 C55 C56 -84.3(14)
C53 C54 C55 F56B 20.8(14)
F55B C55 C56 F57A 85(5)
F56A C55 C56 F57A 151(2)
C54 C55 C56 F57A -75.8(18)
F55A C55 C56 F57A 41.5(17)
F56B C55 C56 F57A -179(2)
F55B C55 C56 F58B 0(5)
F56A C55 C56 F58B 65.9(19)
C54 C55 C56 F58B -160.7(14)
F55A C55 C56 F58B -43.4(16)
F56B C55 C56 F58B 96.1(17)
F55B C55 C56 F58A -24(5)
F56A C55 C56 F58A 41(2)
C54 C55 C56 F58A 174.4(16)
F55A C55 C56 F58A -68.2(17)
F56B C55 C56 F58A 71(2)
F55B C55 C56 F57B 98(4)
F56A C55 C56 F57B 163.6(16)
C54 C55 C56 F57B -63.1(16)
F55A C55 C56 F57B 54.2(14)
F56B C55 C56 F57B -166.2(15)
F55B C55 C56 Ni2 -144(4)
F56A C55 C56 Ni2 -78.7(13)
C54 C55 C56 Ni2 54.6(14)
F55A C55 C56 Ni2 171.9(8)
F56B C55 C56 Ni2 -48.5(13)
C51 Ni2 C56 F57A 123.1(14)
C61 Ni2 C56 F57A -60.7(14)
F51A Ni2 C56 F57A 128.6(19)
F51B Ni2 C56 F57A 89(2)
C51 Ni2 C56 F58B -139.8(17)
C61 Ni2 C56 F58B 36.5(17)
F51A Ni2 C56 F58B -134(2)
F51B Ni2 C56 F58B -173(2)
C51 Ni2 C56 F58A -116.4(16)
C61 Ni2 C56 F58A 59.9(16)
F51A Ni2 C56 F58A -111(2)
F51B Ni2 C56 F58A -150(3)
C51 Ni2 C56 C55 1.6(10)
C61 Ni2 C56 C55 177.8(8)
F51A Ni2 C56 C55 7.1(16)
F51B Ni2 C56 C55 -32.2(19)
C51 Ni2 C56 F57B 120.0(12)
C61 Ni2 C56 F57B -63.8(12)
F51A Ni2 C56 F57B 125.5(16)
F51B Ni2 C56 F57B 86(2)
C62 N3 C61 N4 -0.3(8)
C64 N3 C61 N4 -178.5(6)
C62 N3 C61 Ni2 -171.3(5)
C64 N3 C61 Ni2 10.5(9)
C63 N4 C61 N3 0.3(8)
C76 N4 C61 N3 -177.6(6)
C63 N4 C61 Ni2 169.4(6)
C76 N4 C61 Ni2 -8.5(11)
C61 N3 C62 C63 0.2(8)
C64 N3 C62 C63 178.3(6)
N3 C62 C63 N4 0.0(8)
C61 N4 C63 C62 -0.2(9)
C76 N4 C63 C62 177.8(6)
C61 N3 C64 C65 89.9(8)
C62 N3 C64 C65 -88.0(8)
C61 N3 C64 C69 -90.7(8)
C62 N3 C64 C69 91.4(8)
C69 C64 C65 C66 0.1(11)
N3 C64 C65 C66 179.5(6)
C69 C64 C65 C70 -175.6(6)
N3 C64 C65 C70 3.8(10)
C64 C65 C66 C67 0.5(10)
C70 C65 C66 C67 176.3(7)
C65 C66 C67 C68 -0.8(12)
C66 C67 C68 C69 0.6(12)
C65 C64 C69 C68 -0.3(11)
N3 C64 C69 C68 -179.7(6)
C65 C64 C69 C73 177.3(7)
N3 C64 C69 C73 -2.1(11)
C67 C68 C69 C64 -0.1(11)
C67 C68 C69 C73 -177.8(8)
C66 C65 C70 C72 -87.1(8)
C64 C65 C70 C72 88.5(8)
C66 C65 C70 C71 36.5(9)
C64 C65 C70 C71 -147.9(7)
C64 C69 C73 C74 -92.3(10)
C68 C69 C73 C74 85.2(10)
C64 C69 C73 C75 145.8(7)
C68 C69 C73 C75 -36.7(10)
C61 N4 C76 C81 74.8(10)
C63 N4 C76 C81 -102.9(8)
C61 N4 C76 C77 -107.8(8)
C63 N4 C76 C77 74.5(9)
C81 C76 C77 C78 1.3(11)
N4 C76 C77 C78 -175.9(7)
C81 C76 C77 C82 -177.5(7)
N4 C76 C77 C82 5.3(11)
C76 C77 C78 C79 0.3(11)
C82 C77 C78 C79 179.2(7)
C77 C78 C79 C80 -1.5(12)
C78 C79 C80 C81 1.1(12)
C77 C76 C81 C80 -1.7(11)
N4 C76 C81 C80 175.5(7)
C77 C76 C81 C85 179.8(8)
N4 C76 C81 C85 -3.0(11)
C79 C80 C81 C76 0.5(11)
C79 C80 C81 C85 179.0(8)
C78 C77 C82 C84 -51.4(9)
C76 C77 C82 C84 127.4(7)
C78 C77 C82 C83 71.8(9)
C76 C77 C82 C83 -109.5(8)
C76 C81 C85 C86 -140.4(8)
C80 C81 C85 C86 41.2(12)
C76 C81 C85 C87 94.8(10)
C80 C81 C85 C87 -83.7(10)
